data_7249569
loop_
_publ_author_name
'Gurbanov, Atash V.'
'Mahmoudi, Ghodrat'
'Zangrando, Ennio'
'Zubkov, Fedor I.'
'Hasanov, Khudayar I.'
'Mahmudov, Kamran T.'

_publ_section_title
;
 Bridging linker installation strategy in the engineering of copper(ii)
 complexes: activation of nitriles, efficient catalysts for the
 cyanosilylation of aldehydes
;
_journal_issue 47
_journal_name_full CrystEngComm
_journal_page_first 6692
_journal_page_last 6700
_journal_paper_doi 10.1039/D4CE00950A
_journal_volume 26
_journal_year 2024
_chemical_formula_moiety 'C36 H32 Cu2 N10 O10 S2'
_chemical_formula_sum 'C36 H32 Cu2 N10 O10 S2'
_chemical_formula_weight 955.91
_space_group_crystal_system monoclinic
_space_group_IT_number 14
_space_group_name_Hall '-P 2yn'
_space_group_name_H-M_alt 'P 1 21/n 1'
_atom_sites_solution_hydrogens mixed
_atom_sites_solution_primary direct
_atom_sites_solution_secondary difmap
_audit_creation_method SHELXL-2019/2
_audit_update_record
;
2024-08-16 deposited with the CCDC.	2024-11-11 downloaded from the CCDC.
;
_cell_angle_alpha 90
_cell_angle_beta 99.970(5)
_cell_angle_gamma 90
_cell_formula_units_Z 2
_cell_length_a 7.3614(9)
_cell_length_b 20.225(3)
_cell_length_c 12.8581(19)
_cell_measurement_reflns_used 3313
_cell_measurement_temperature 296(2)
_cell_measurement_theta_max 26.40
_cell_measurement_theta_min 2.58
_cell_volume 1885.5(5)
_computing_cell_refinement 'Bruker SAINT'
_computing_data_collection 'Bruker APEX4'
_computing_data_reduction 'Bruker SAINT'
_computing_structure_refinement 'SHELXL-2019/2 (Sheldrick, 2019)'
_computing_structure_solution 'SHELXS-97 (Sheldrick 2008)'
_diffrn_ambient_temperature 296(2)
_diffrn_measured_fraction_theta_full 0.991
_diffrn_measured_fraction_theta_max 0.987
_diffrn_measurement_device_type 'Bruker APEX-II CCD'
_diffrn_measurement_method '\f and \w scans'
_diffrn_radiation_type MoK\a
_diffrn_radiation_wavelength 0.71073
_diffrn_reflns_av_R_equivalents 0.1622
_diffrn_reflns_av_unetI/netI 0.0815
_diffrn_reflns_Laue_measured_fraction_full 0.991
_diffrn_reflns_Laue_measured_fraction_max 0.987
_diffrn_reflns_limit_h_max 8
_diffrn_reflns_limit_h_min -8
_diffrn_reflns_limit_k_max 24
_diffrn_reflns_limit_k_min -24
_diffrn_reflns_limit_l_max 15
_diffrn_reflns_limit_l_min -15
_diffrn_reflns_number 27426
_diffrn_reflns_point_group_measured_fraction_full 0.991
_diffrn_reflns_point_group_measured_fraction_max 0.987
_diffrn_reflns_theta_full 25.242
_diffrn_reflns_theta_max 25.680
_diffrn_reflns_theta_min 2.577
_diffrn_source 'fine-focus sealed tube'
_exptl_absorpt_coefficient_mu 1.313
_exptl_absorpt_correction_T_max 0.858
_exptl_absorpt_correction_T_min 0.721
_exptl_absorpt_correction_type multi-scan
_exptl_absorpt_process_details 'SADABS (Bruker, 2008)'
_exptl_crystal_colour red
_exptl_crystal_density_diffrn 1.684
_exptl_crystal_description plate
_exptl_crystal_F_000 976
_exptl_crystal_size_max 0.260
_exptl_crystal_size_mid 0.190
_exptl_crystal_size_min 0.110
_refine_diff_density_max 0.897
_refine_diff_density_min -0.721
_refine_diff_density_rms 0.095
_refine_ls_extinction_method none
_refine_ls_goodness_of_fit_ref 1.060
_refine_ls_hydrogen_treatment constr
_refine_ls_matrix_type full
_refine_ls_number_parameters 272
_refine_ls_number_reflns 3533
_refine_ls_number_restraints 3
_refine_ls_restrained_S_all 1.060
_refine_ls_R_factor_all 0.1283
_refine_ls_R_factor_gt 0.0686
_refine_ls_shift/su_max 0.001
_refine_ls_shift/su_mean 0.000
_refine_ls_structure_factor_coef Fsqd
_refine_ls_weighting_details 'w=1/[\s^2^(Fo^2^)+(0.0564P)^2^+6.0842P] where P=(Fo^2^+2Fc^2^)/3'
_refine_ls_weighting_scheme calc
_refine_ls_wR_factor_gt 0.1389
_refine_ls_wR_factor_ref 0.1676
_reflns_Friedel_coverage 0.000
_reflns_number_gt 2212
_reflns_number_total 3533
_reflns_threshold_expression 'I > 2\s(I)'
_cod_data_source_file d4ce00950a2.cif
_cod_data_source_block 6
_cod_depositor_comments 'Adding full bibliography for 7249567--7249573.cif.'
_cod_original_cell_volume 1885.5(4)
_cod_original_sg_symbol_H-M 'P 21/n'
_cod_database_code 7249569
_shelx_shelxl_version_number 2019/2
_shelx_space_group_comment
;
The symmetry employed for this shelxl refinement is uniquely defined
by the following loop, which should always be used as a source of
symmetry information in preference to the above space-group names.
They are only intended as comments.
;
_shelx_estimated_absorpt_t_min 0.726
_shelx_estimated_absorpt_t_max 0.869

loop_
_space_group_symop_operation_xyz
'x, y, z'
'-x+1/2, y+1/2, -z+1/2'
'-x, -y, -z'
'x-1/2, -y-1/2, z-1/2'

loop_
_atom_site_label
_atom_site_type_symbol
_atom_site_fract_x
_atom_site_fract_y
_atom_site_fract_z
_atom_site_U_iso_or_equiv
_atom_site_adp_type
_atom_site_occupancy
_atom_site_site_symmetry_order
_atom_site_calc_flag
_atom_site_refinement_flags_posn
_atom_site_refinement_flags_adp
_atom_site_refinement_flags_occupancy
_atom_site_disorder_assembly
_atom_site_disorder_group
Cu1 Cu 0.50951(11) 0.69640(4) 0.36101(6) 0.0381(3) Uani 1 1 d . . . . .
S1 S 0.6862(3) 0.73783(10) 0.18509(15) 0.0555(5) Uani 1 1 d . . . . .
O1 O 0.6698(7) 0.7538(2) 0.2945(4) 0.0569(14) Uani 1 1 d . . . . .
O2 O 0.5084(8) 0.7200(3) 0.1246(5) 0.0795(18) Uani 1 1 d . . . . .
O3 O 0.7865(9) 0.7877(3) 0.1389(5) 0.081(2) Uani 1 1 d . . . . .
O4 O 0.2023(7) 0.5500(2) 0.4781(4) 0.0517(13) Uani 1 1 d . . . . .
O5 O 0.7073(7) 0.7082(3) 0.5209(4) 0.0629(15) Uani 1 1 d . . . . .
H5A H 0.813552 0.724658 0.541693 0.094 Uiso 1 1 d R U . . .
H5B H 0.704152 0.681118 0.571123 0.094 Uiso 1 1 d R U . . .
N1 N 0.6068(7) 0.6134(3) 0.3024(4) 0.0383(13) Uani 1 1 d . . . . .
N2 N 0.5453(8) 0.5538(3) 0.3128(4) 0.0419(13) Uani 1 1 d . . . . .
N3 N 0.3507(7) 0.6454(3) 0.4355(4) 0.0418(13) Uani 1 1 d . . . . .
H3N H 0.306250 0.670323 0.483271 0.050 Uiso 1 1 d R U . . .
N4 N 0.3284(10) 0.4155(3) 0.3610(6) 0.068(2) Uani 1 1 d . . . . .
N5 N 0.3603(7) 0.7817(3) 0.3768(4) 0.0404(13) Uani 1 1 d . . . . .
C1 C 0.7640(9) 0.6113(4) 0.2500(5) 0.0431(16) Uani 1 1 d . . . . .
C2 C 0.8221(9) 0.6662(4) 0.2007(5) 0.0440(17) Uani 1 1 d . . . . .
C3 C 0.9887(10) 0.6662(4) 0.1617(5) 0.055(2) Uani 1 1 d . . . . .
H3 H 1.030781 0.704633 0.134067 0.066 Uiso 1 1 calc R U . . .
C4 C 1.0883(11) 0.6089(5) 0.1647(6) 0.065(2) Uani 1 1 d . . . . .
H4 H 1.197108 0.607956 0.137232 0.078 Uiso 1 1 calc R U . . .
C5 C 1.0287(11) 0.5535(5) 0.2078(6) 0.065(2) Uani 1 1 d . . . . .
H5 H 1.095107 0.514405 0.207959 0.078 Uiso 1 1 calc R U . . .
C6 C 0.8699(10) 0.5548(4) 0.2515(6) 0.0529(19) Uani 1 1 d . . . . .
H6 H 0.833478 0.516683 0.282722 0.064 Uiso 1 1 calc R U . . .
C7 C 0.4154(9) 0.5398(3) 0.3675(5) 0.0407(16) Uani 1 1 d . . . . .
C8 C 0.3202(9) 0.5834(3) 0.4281(5) 0.0406(16) Uani 1 1 d . . . . .
C9 C 0.3672(10) 0.4704(4) 0.3642(5) 0.0466(17) Uani 1 1 d . . . . .
C10 C 0.0808(12) 0.5870(4) 0.5337(7) 0.073(3) Uani 1 1 d . . . . .
H10A H -0.013115 0.558226 0.551133 0.110 Uiso 1 1 calc R U . . .
H10B H 0.024428 0.622306 0.489606 0.110 Uiso 1 1 calc R U . . .
H10C H 0.150612 0.605125 0.597360 0.110 Uiso 1 1 calc R U . . .
C11 C 0.1774(10) 0.7813(4) 0.3721(6) 0.0515(19) Uani 1 1 d . . . . .
H11 H 0.113367 0.742431 0.352190 0.062 Uiso 1 1 calc R U . . .
C12 C 0.0803(10) 0.8351(4) 0.3949(6) 0.056(2) Uani 1 1 d . . . . .
H12 H -0.047170 0.833188 0.389872 0.067 Uiso 1 1 calc R U . . .
C13 C 0.1744(9) 0.8916(3) 0.4252(5) 0.0428(16) Uani 1 1 d D . . . .
C14 C 0.3615(10) 0.8948(4) 0.4252(6) 0.0490(18) Uani 1 1 d . . . . .
H14 H 0.426862 0.933831 0.441643 0.059 Uiso 1 1 calc R U . . .
C15 C 0.4477(9) 0.8386(3) 0.4003(5) 0.0438(17) Uani 1 1 d . . . . .
H15 H 0.573804 0.840289 0.399799 0.053 Uiso 1 1 calc R U . . .
C16 C 0.0803(7) 0.9502(2) 0.4635(5) 0.053(2) Uani 1 1 d D . . . .
C17 C -0.1061(7) 0.9439(3) 0.4741(6) 0.0485(18) Uani 1 1 d D . . . .
H17 H -0.170430 0.904976 0.455128 0.058 Uiso 1 1 calc R U . . .
C18 C 0.1822(8) 1.0085(2) 0.4908(6) 0.0456(18) Uani 1 1 d D . . . .
H18 H 0.305082 1.011154 0.482630 0.055 Uiso 1 1 calc R U . . .

loop_
_atom_site_aniso_label
_atom_site_aniso_U_11
_atom_site_aniso_U_22
_atom_site_aniso_U_33
_atom_site_aniso_U_23
_atom_site_aniso_U_13
_atom_site_aniso_U_12
Cu1 0.0479(5) 0.0263(4) 0.0436(4) -0.0017(4) 0.0177(3) 0.0015(4)
S1 0.0653(13) 0.0515(12) 0.0557(11) 0.0158(9) 0.0270(10) 0.0207(10)
O1 0.082(4) 0.039(3) 0.061(3) 0.000(2) 0.044(3) 0.003(3)
O2 0.071(4) 0.091(5) 0.073(4) 0.016(3) 0.003(3) 0.034(3)
O3 0.104(5) 0.067(4) 0.089(4) 0.039(3) 0.061(4) 0.021(3)
O4 0.060(3) 0.036(3) 0.062(3) -0.003(2) 0.020(3) -0.011(2)
O5 0.061(3) 0.058(4) 0.062(3) 0.015(3) -0.010(3) -0.023(3)
N1 0.045(3) 0.030(3) 0.040(3) -0.001(2) 0.008(2) 0.003(3)
N2 0.047(3) 0.031(3) 0.047(3) -0.005(3) 0.007(3) 0.006(3)
N3 0.053(3) 0.028(3) 0.047(3) -0.011(3) 0.013(3) -0.008(3)
N4 0.097(6) 0.026(4) 0.079(5) 0.002(3) 0.011(4) -0.005(4)
N5 0.042(3) 0.033(3) 0.049(3) 0.000(2) 0.014(3) 0.004(3)
C1 0.042(4) 0.049(4) 0.038(4) -0.005(3) 0.007(3) 0.014(3)
C2 0.045(4) 0.046(4) 0.040(4) 0.001(3) 0.006(3) 0.009(3)
C3 0.061(5) 0.065(5) 0.042(4) 0.001(4) 0.019(4) 0.009(4)
C4 0.055(5) 0.088(7) 0.053(5) -0.012(5) 0.011(4) 0.027(5)
C5 0.061(5) 0.067(6) 0.062(5) -0.017(5) 0.001(4) 0.033(5)
C6 0.054(5) 0.048(5) 0.054(4) -0.007(4) 0.001(4) 0.014(4)
C7 0.053(4) 0.019(3) 0.049(4) -0.001(3) 0.006(3) 0.003(3)
C8 0.045(4) 0.037(4) 0.039(4) -0.002(3) 0.004(3) -0.009(3)
C9 0.053(4) 0.038(4) 0.048(4) -0.002(3) 0.006(3) 0.005(4)
C10 0.092(6) 0.050(5) 0.093(6) -0.018(5) 0.058(5) -0.027(5)
C11 0.047(4) 0.035(4) 0.072(5) -0.011(3) 0.010(4) 0.000(3)
C12 0.043(4) 0.054(5) 0.074(5) -0.001(4) 0.016(4) 0.000(4)
C13 0.056(4) 0.034(4) 0.041(4) 0.007(3) 0.016(3) 0.014(3)
C14 0.056(5) 0.038(4) 0.054(4) -0.002(3) 0.014(3) 0.000(3)
C15 0.048(4) 0.026(4) 0.063(4) -0.002(3) 0.025(3) 0.004(3)
C16 0.070(5) 0.048(5) 0.047(4) 0.012(4) 0.020(4) 0.025(4)
C17 0.046(4) 0.021(3) 0.083(5) -0.001(3) 0.025(4) 0.003(3)
C18 0.041(4) 0.024(4) 0.079(5) -0.001(3) 0.033(4) 0.012(3)

loop_
_atom_type_symbol
_atom_type_description
_atom_type_scat_dispersion_real
_atom_type_scat_dispersion_imag
_atom_type_scat_source
C C 0.0033 0.0016 'International Tables Vol C Tables 4.2.6.8 and 6.1.1.4'
H H 0.0000 0.0000 'International Tables Vol C Tables 4.2.6.8 and 6.1.1.4'
N N 0.0061 0.0033 'International Tables Vol C Tables 4.2.6.8 and 6.1.1.4'
O O 0.0106 0.0060 'International Tables Vol C Tables 4.2.6.8 and 6.1.1.4'
S S 0.1246 0.1234 'International Tables Vol C Tables 4.2.6.8 and 6.1.1.4'
Cu Cu 0.3201 1.2651 'International Tables Vol C Tables 4.2.6.8 and 6.1.1.4'

loop_
_geom_angle_atom_site_label_1
_geom_angle_atom_site_label_2
_geom_angle_atom_site_label_3
_geom_angle
_geom_angle_site_symmetry_1
_geom_angle_site_symmetry_3
_geom_angle_publ_flag
N3 Cu1 O1 175.2(2) . . ?
N3 Cu1 N1 91.4(2) . . ?
O1 Cu1 N1 92.9(2) . . ?
N3 Cu1 N5 91.1(2) . . ?
O1 Cu1 N5 85.3(2) . . ?
N1 Cu1 N5 162.8(2) . . ?
N3 Cu1 O5 87.5(2) . . ?
O1 Cu1 O5 89.6(2) . . ?
N1 Cu1 O5 102.0(2) . . ?
N5 Cu1 O5 95.2(2) . . ?
O3 S1 O2 115.8(4) . . ?
O3 S1 O1 111.9(4) . . ?
O2 S1 O1 110.7(3) . . ?
O3 S1 C2 107.7(3) . . ?
O2 S1 C2 107.5(4) . . ?
O1 S1 C2 102.3(3) . . ?
S1 O1 Cu1 116.3(3) . . ?
C8 O4 C10 118.7(5) . . ?
Cu1 O5 H5A 136.3 . . ?
Cu1 O5 H5B 120.9 . . ?
H5A O5 H5B 99.1 . . ?
N2 N1 C1 110.0(5) . . ?
N2 N1 Cu1 125.3(4) . . ?
C1 N1 Cu1 124.5(4) . . ?
N1 N2 C7 123.5(5) . . ?
C8 N3 Cu1 127.1(5) . . ?
C8 N3 H3N 121.5 . . ?
Cu1 N3 H3N 111.2 . . ?
C15 N5 C11 117.4(6) . . ?
C15 N5 Cu1 120.0(4) . . ?
C11 N5 Cu1 122.5(5) . . ?
C6 C1 C2 116.9(6) . . ?
C6 C1 N1 121.2(7) . . ?
C2 C1 N1 121.9(6) . . ?
C1 C2 C3 121.5(7) . . ?
C1 C2 S1 120.1(5) . . ?
C3 C2 S1 118.4(6) . . ?
C4 C3 C2 119.1(8) . . ?
C4 C3 H3 120.4 . . ?
C2 C3 H3 120.4 . . ?
C5 C4 C3 120.1(8) . . ?
C5 C4 H4 120.0 . . ?
C3 C4 H4 120.0 . . ?
C4 C5 C6 120.5(8) . . ?
C4 C5 H5 119.8 . . ?
C6 C5 H5 119.8 . . ?
C1 C6 C5 121.7(8) . . ?
C1 C6 H6 119.2 . . ?
C5 C6 H6 119.2 . . ?
N2 C7 C8 128.9(6) . . ?
N2 C7 C9 113.1(6) . . ?
C8 C7 C9 118.1(6) . . ?
N3 C8 O4 125.3(6) . . ?
N3 C8 C7 123.2(6) . . ?
O4 C8 C7 111.5(6) . . ?
N4 C9 C7 179.5(9) . . ?
O4 C10 H10A 109.5 . . ?
O4 C10 H10B 109.5 . . ?
H10A C10 H10B 109.5 . . ?
O4 C10 H10C 109.5 . . ?
H10A C10 H10C 109.5 . . ?
H10B C10 H10C 109.5 . . ?
N5 C11 C12 123.3(7) . . ?
N5 C11 H11 118.4 . . ?
C12 C11 H11 118.4 . . ?
C13 C12 C11 118.2(7) . . ?
C13 C12 H12 120.9 . . ?
C11 C12 H12 120.9 . . ?
C12 C13 C14 120.0(5) . . ?
C12 C13 C16 121.2(6) . . ?
C14 C13 C16 118.8(6) . . ?
C15 C14 C13 117.7(6) . . ?
C15 C14 H14 121.1 . . ?
C13 C14 H14 121.1 . . ?
N5 C15 C14 123.2(6) . . ?
N5 C15 H15 118.4 . . ?
C14 C15 H15 118.4 . . ?
C17 C16 C18 122.5(5) . . ?
C17 C16 C13 118.3(5) . . ?
C18 C16 C13 119.2(5) . . ?
C18 C17 C16 118.4(6) 3_576 . ?
C18 C17 H17 120.8 3_576 . ?
C16 C17 H17 120.8 . . ?
C17 C18 C16 119.1(5) 3_576 . ?
C17 C18 H18 120.5 3_576 . ?
C16 C18 H18 120.5 . . ?

loop_
_geom_bond_atom_site_label_1
_geom_bond_atom_site_label_2
_geom_bond_distance
_geom_bond_site_symmetry_2
_geom_bond_publ_flag
Cu1 N3 1.933(5) . ?
Cu1 O1 1.956(5) . ?
Cu1 N1 2.021(5) . ?
Cu1 N5 2.074(5) . ?
Cu1 O5 2.316(5) . ?
S1 O3 1.437(6) . ?
S1 O2 1.447(6) . ?
S1 O1 1.469(5) . ?
S1 C2 1.753(7) . ?
O4 C8 1.347(8) . ?
O4 C10 1.446(8) . ?
O5 H5A 0.8501 . ?
O5 H5B 0.8500 . ?
N1 N2 1.303(7) . ?
N1 C1 1.437(8) . ?
N2 C7 1.313(8) . ?
N3 C8 1.273(8) . ?
N3 H3N 0.8997 . ?
N4 C9 1.145(9) . ?
N5 C15 1.328(8) . ?
N5 C11 1.337(8) . ?
C1 C6 1.381(9) . ?
C1 C2 1.382(10) . ?
C2 C3 1.403(9) . ?
C3 C4 1.368(11) . ?
C3 H3 0.9300 . ?
C4 C5 1.356(12) . ?
C4 H4 0.9300 . ?
C5 C6 1.382(11) . ?
C5 H5 0.9300 . ?
C6 H6 0.9300 . ?
C7 C8 1.438(9) . ?
C7 C9 1.448(9) . ?
C10 H10A 0.9600 . ?
C10 H10B 0.9600 . ?
C10 H10C 0.9600 . ?
C11 C12 1.361(10) . ?
C11 H11 0.9300 . ?
C12 C13 1.358(10) . ?
C12 H12 0.9300 . ?
C13 C14 1.379(9) . ?
C13 C16 1.4989(10) . ?
C14 C15 1.366(9) . ?
C14 H14 0.9300 . ?
C15 H15 0.9300 . ?
C16 C17 1.4080(11) . ?
C16 C18 1.4080(11) . ?
C17 C18 1.238(8) 3_576 ?
C17 H17 0.9300 . ?
C18 H18 0.9300 . ?

loop_
_geom_torsion_atom_site_label_1
_geom_torsion_atom_site_label_2
_geom_torsion_atom_site_label_3
_geom_torsion_atom_site_label_4
_geom_torsion
_geom_torsion_site_symmetry_1
_geom_torsion_site_symmetry_2
_geom_torsion_site_symmetry_3
_geom_torsion_site_symmetry_4
_geom_torsion_publ_flag
O3 S1 O1 Cu1 172.3(3) . . . . ?
O2 S1 O1 Cu1 41.5(4) . . . . ?
C2 S1 O1 Cu1 -72.7(4) . . . . ?
C1 N1 N2 C7 172.5(6) . . . . ?
Cu1 N1 N2 C7 -3.1(9) . . . . ?
N2 N1 C1 C6 -23.3(9) . . . . ?
Cu1 N1 C1 C6 152.2(5) . . . . ?
N2 N1 C1 C2 160.1(6) . . . . ?
Cu1 N1 C1 C2 -24.3(9) . . . . ?
C6 C1 C2 C3 -5.0(10) . . . . ?
N1 C1 C2 C3 171.7(6) . . . . ?
C6 C1 C2 S1 174.6(5) . . . . ?
N1 C1 C2 S1 -8.7(9) . . . . ?
O3 S1 C2 C1 175.8(6) . . . . ?
O2 S1 C2 C1 -58.8(6) . . . . ?
O1 S1 C2 C1 57.8(6) . . . . ?
O3 S1 C2 C3 -4.5(7) . . . . ?
O2 S1 C2 C3 120.8(6) . . . . ?
O1 S1 C2 C3 -122.6(6) . . . . ?
C1 C2 C3 C4 5.4(11) . . . . ?
S1 C2 C3 C4 -174.2(6) . . . . ?
C2 C3 C4 C5 -1.9(12) . . . . ?
C3 C4 C5 C6 -1.8(12) . . . . ?
C2 C1 C6 C5 1.3(11) . . . . ?
N1 C1 C6 C5 -175.4(7) . . . . ?
C4 C5 C6 C1 2.1(12) . . . . ?
N1 N2 C7 C8 -2.3(11) . . . . ?
N1 N2 C7 C9 178.1(6) . . . . ?
Cu1 N3 C8 O4 -177.0(5) . . . . ?
Cu1 N3 C8 C7 5.6(10) . . . . ?
C10 O4 C8 N3 8.8(10) . . . . ?
C10 O4 C8 C7 -173.5(7) . . . . ?
N2 C7 C8 N3 1.1(12) . . . . ?
C9 C7 C8 N3 -179.3(6) . . . . ?
N2 C7 C8 O4 -176.6(7) . . . . ?
C9 C7 C8 O4 3.0(9) . . . . ?
C15 N5 C11 C12 -3.2(11) . . . . ?
Cu1 N5 C11 C12 171.7(6) . . . . ?
N5 C11 C12 C13 -0.9(12) . . . . ?
C11 C12 C13 C14 4.5(11) . . . . ?
C11 C12 C13 C16 -172.9(7) . . . . ?
C12 C13 C14 C15 -3.9(10) . . . . ?
C16 C13 C14 C15 173.5(6) . . . . ?
C11 N5 C15 C14 3.7(10) . . . . ?
Cu1 N5 C15 C14 -171.3(5) . . . . ?
C13 C14 C15 N5 -0.3(11) . . . . ?
C12 C13 C16 C17 4.2(10) . . . . ?
C14 C13 C16 C17 -173.2(7) . . . . ?
C12 C13 C16 C18 -177.9(7) . . . . ?
C14 C13 C16 C18 4.7(10) . . . . ?
C18 C16 C17 C18 -0.3(13) . . . 3_576 ?
C13 C16 C17 C18 177.5(7) . . . 3_576 ?
C17 C16 C18 C17 0.3(13) . . . 3_576 ?
C13 C16 C18 C17 -177.5(7) . . . 3_576 ?
